data_1569036
loop_
_publ_author_name
'Sakhapov, Ilyas F.'
'Zagidullin, Almaz A.'
'Dobrynin, Alexey B.'
'Litvinov, Igor A.'
'Yakhvarov, Dmitry G.'
'Bondarenko, Mikhail A.'
'Novikov, Alexander S.'
'Fedin, Vladimir P.'
'Adonin, Sergey A.'

_publ_section_title
;
 Crystal Structures of
 3,3&#x2032;,5,5&#x2032;-Tetrabromo-4,4&#x2032;-bipyridine and Co(II)
 Coordination Polymer Based Thereon
;
_journal_issue 4
_journal_name_full Crystals
_journal_page_first 704
_journal_paper_doi 10.3390/cryst13040704
_journal_volume 13
_journal_year 2023
_chemical_formula_sum 'C12 H12 Br4 Co N4 O8'
_chemical_formula_weight 718.83
_space_group_crystal_system monoclinic
_space_group_IT_number 15
_space_group_name_Hall '-C 2yc'
_space_group_name_H-M_alt 'C 1 2/c 1'
_atom_sites_solution_hydrogens mixed
_audit_creation_method SHELXL-2014/7
_cell_angle_alpha 90
_cell_angle_beta 132.282(2)
_cell_angle_gamma 90
_cell_formula_units_Z 4
_cell_length_a 18.3716(10)
_cell_length_b 11.4111(6)
_cell_length_c 13.2287(12)
_cell_measurement_reflns_used 9936
_cell_measurement_temperature 100(2)
_cell_measurement_theta_max 37.34
_cell_measurement_theta_min 2.33
_cell_volume 2051.8(3)
_computing_cell_refinement 'Bruker SAINT'
_computing_data_collection 'Bruker APEX2'
_computing_data_reduction 'Bruker SAINT'
_computing_molecular_graphics 'Bruker SHELXTL'
_computing_publication_material 'Bruker SHELXTL'
_computing_structure_refinement 'SHELXL-2014/7 (Sheldrick, 2014)'
_computing_structure_solution 'SHELXS-97 (Sheldrick 2008)'
_diffrn_ambient_temperature 100(2)
_diffrn_measured_fraction_theta_full 1.000
_diffrn_measured_fraction_theta_max 0.914
_diffrn_measurement_device_type 'Bruker APEX-II CCD'
_diffrn_measurement_method '\f and \w scans'
_diffrn_radiation_type MoK\a
_diffrn_radiation_wavelength 0.71073
_diffrn_reflns_av_R_equivalents 0.0925
_diffrn_reflns_av_unetI/netI 0.0538
_diffrn_reflns_Laue_measured_fraction_full 1.000
_diffrn_reflns_Laue_measured_fraction_max 0.914
_diffrn_reflns_limit_h_max 25
_diffrn_reflns_limit_h_min -30
_diffrn_reflns_limit_k_max 19
_diffrn_reflns_limit_k_min -17
_diffrn_reflns_limit_l_max 22
_diffrn_reflns_limit_l_min -20
_diffrn_reflns_number 23514
_diffrn_reflns_point_group_measured_fraction_full 1.000
_diffrn_reflns_point_group_measured_fraction_max 0.914
_diffrn_reflns_theta_full 25.242
_diffrn_reflns_theta_max 37.384
_diffrn_reflns_theta_min 2.330
_exptl_absorpt_coefficient_mu 8.674
_exptl_absorpt_correction_T_max 0.7474
_exptl_absorpt_correction_T_min 0.3308
_exptl_absorpt_correction_type multi-scan
_exptl_absorpt_process_details SADABS
_exptl_crystal_colour pink
_exptl_crystal_density_diffrn 2.327
_exptl_crystal_description prismatic
_exptl_crystal_F_000 1372
_exptl_crystal_size_max 0.054
_exptl_crystal_size_mid 0.023
_exptl_crystal_size_min 0.018
_refine_diff_density_max 1.201
_refine_diff_density_min -1.850
_refine_diff_density_rms 0.159
_refine_ls_extinction_method none
_refine_ls_goodness_of_fit_ref 1.019
_refine_ls_hydrogen_treatment mixed
_refine_ls_matrix_type full
_refine_ls_number_parameters 139
_refine_ls_number_reflns 4908
_refine_ls_number_restraints 0
_refine_ls_restrained_S_all 1.019
_refine_ls_R_factor_all 0.0433
_refine_ls_R_factor_gt 0.0324
_refine_ls_shift/su_max 0.001
_refine_ls_shift/su_mean 0.000
_refine_ls_structure_factor_coef Fsqd
_refine_ls_weighting_details 'w=1/[\s^2^(Fo^2^)+(0.0312P)^2^+0.3993P] where P=(Fo^2^+2Fc^2^)/3'
_refine_ls_weighting_scheme calc
_refine_ls_wR_factor_gt 0.0758
_refine_ls_wR_factor_ref 0.0790
_reflns_Friedel_coverage 0.000
_reflns_number_gt 4079
_reflns_number_total 4908
_reflns_threshold_expression 'I > 2\s(I)'
_cod_data_source_file 2.cif
_cod_data_source_block IlyasSakh5_0ma_a
_cod_original_cell_volume 2051.8(2)
_cod_original_sg_symbol_H-M 'C 2/c'
_cod_database_code 1569036
_shelx_shelxl_version_number 2014/7
_shelx_space_group_comment
;
The symmetry employed for this shelxl refinement is uniquely defined
by the following loop, which should always be used as a source of
symmetry information in preference to the above space-group names.
They are only intended as comments.
;
_shelx_estimated_absorpt_t_min 0.652
_shelx_estimated_absorpt_t_max 0.859

loop_
_space_group_symop_operation_xyz
'x, y, z'
'-x, y, -z+1/2'
'x+1/2, y+1/2, z'
'-x+1/2, y+1/2, -z+1/2'
'-x, -y, -z'
'x, -y, z-1/2'
'-x+1/2, -y+1/2, -z'
'x+1/2, -y+1/2, z-1/2'

loop_
_atom_site_label
_atom_site_type_symbol
_atom_site_fract_x
_atom_site_fract_y
_atom_site_fract_z
_atom_site_U_iso_or_equiv
_atom_site_adp_type
_atom_site_occupancy
_atom_site_site_symmetry_order
_atom_site_calc_flag
_atom_site_refinement_flags_posn
_atom_site_refinement_flags_adp
_atom_site_refinement_flags_occupancy
_atom_site_disorder_assembly
_atom_site_disorder_group
Br6 Br 0.39932(2) 0.40598(2) 0.34526(2) 0.01464(5) Uani 1 1 d . . . . .
Br3 Br 0.33314(2) 0.30002(2) -0.03682(2) 0.01821(5) Uani 1 1 d . . . . .
Co1 Co 0.5000 0.84933(3) 0.2500 0.00800(6) Uani 1 2 d S T P . .
O10 O 0.58112(11) 0.86057(12) 0.46036(14) 0.0135(2) Uani 1 1 d . . . . .
O8 O 0.37460(11) 0.85716(13) 0.22193(16) 0.0155(3) Uani 1 1 d . . . . .
N1 N 0.5000 0.04209(17) 0.2500 0.0100(3) Uani 1 2 d S T P . .
N3 N 0.66520(12) 0.81510(13) 0.54959(16) 0.0109(3) Uani 1 1 d . . . . .
N2 N 0.5000 0.66359(17) 0.2500 0.0090(3) Uani 1 2 d S T P . .
O11 O 0.68512(13) 0.71965(16) 0.5273(2) 0.0339(5) Uani 1 1 d . . . . .
C4 C 0.5000 0.28855(19) 0.2500 0.0091(4) Uani 1 2 d S T P . .
O12 O 0.72750(16) 0.8632(2) 0.6600(2) 0.0460(7) Uani 1 1 d . . . . .
C5 C 0.5000 0.41867(19) 0.2500 0.0092(4) Uani 1 2 d S T P . .
C7 C 0.45934(13) 0.60432(14) 0.28873(18) 0.0097(3) Uani 1 1 d . . . . .
H7 H 0.4308 0.6465 0.3166 0.012 Uiso 1 1 calc R U . . .
C2 C 0.43086(14) 0.10234(14) 0.13503(19) 0.0115(3) Uani 1 1 d . . . . .
H2 H 0.3811 0.0604 0.0534 0.014 Uiso 1 1 calc R U . . .
C6 C 0.45784(14) 0.48274(14) 0.28916(19) 0.0100(3) Uani 1 1 d . . . . .
C3 C 0.42965(14) 0.22406(15) 0.13157(18) 0.0114(3) Uani 1 1 d . . . . .
C9 C 0.35756(18) 0.94203(18) 0.2838(3) 0.0195(4) Uani 1 1 d . . . . .
H9A H 0.4203 0.9633 0.3740 0.029 Uiso 1 1 calc R U . . .
H9B H 0.3134 0.9088 0.2936 0.029 Uiso 1 1 calc R U . . .
H9C H 0.3273 1.0121 0.2260 0.029 Uiso 1 1 calc R U . . .
H8 H 0.327(3) 0.829(3) 0.166(3) 0.026(9) Uiso 1 1 d . . . . .

loop_
_atom_site_aniso_label
_atom_site_aniso_U_11
_atom_site_aniso_U_22
_atom_site_aniso_U_33
_atom_site_aniso_U_23
_atom_site_aniso_U_13
_atom_site_aniso_U_12
Br6 0.01703(9) 0.01076(7) 0.02009(10) 0.00124(6) 0.01410(8) -0.00170(6)
Br3 0.01606(9) 0.01054(8) 0.00942(8) 0.00195(5) 0.00101(8) 0.00042(6)
Co1 0.00733(13) 0.00529(11) 0.00763(13) 0.000 0.00350(12) 0.000
O10 0.0109(6) 0.0135(5) 0.0093(5) 0.0024(4) 0.0040(5) 0.0048(5)
O8 0.0100(6) 0.0145(6) 0.0196(7) -0.0067(5) 0.0089(6) -0.0026(5)
N1 0.0099(9) 0.0073(7) 0.0093(8) 0.000 0.0050(8) 0.000
N3 0.0108(6) 0.0111(5) 0.0088(6) -0.0005(5) 0.0058(6) -0.0015(5)
N2 0.0082(8) 0.0073(7) 0.0079(8) 0.000 0.0039(7) 0.000
O11 0.0155(8) 0.0194(7) 0.0325(10) -0.0090(7) 0.0023(8) 0.0093(6)
C4 0.0098(10) 0.0051(7) 0.0088(9) 0.000 0.0048(9) 0.000
O12 0.0194(9) 0.0601(14) 0.0197(9) -0.0219(9) -0.0027(8) 0.0124(10)
C5 0.0094(9) 0.0052(7) 0.0085(9) 0.000 0.0043(8) 0.000
C7 0.0104(7) 0.0064(5) 0.0101(7) 0.0001(5) 0.0060(6) 0.0006(5)
C2 0.0109(7) 0.0078(6) 0.0088(7) -0.0007(5) 0.0038(6) -0.0014(5)
C6 0.0104(7) 0.0065(5) 0.0127(7) 0.0003(5) 0.0076(6) -0.0012(5)
C3 0.0112(7) 0.0076(6) 0.0080(7) 0.0009(5) 0.0035(6) 0.0001(5)
C9 0.0192(9) 0.0172(8) 0.0252(10) -0.0029(7) 0.0163(9) 0.0006(7)

loop_
_atom_type_symbol
_atom_type_description
_atom_type_scat_dispersion_real
_atom_type_scat_dispersion_imag
_atom_type_scat_source
C C 0.0033 0.0016 'International Tables Vol C Tables 4.2.6.8 and 6.1.1.4'
H H 0.0000 0.0000 'International Tables Vol C Tables 4.2.6.8 and 6.1.1.4'
O O 0.0106 0.0060 'International Tables Vol C Tables 4.2.6.8 and 6.1.1.4'
Br Br -0.2901 2.4595 'International Tables Vol C Tables 4.2.6.8 and 6.1.1.4'
Co Co 0.3494 0.9721 'International Tables Vol C Tables 4.2.6.8 and 6.1.1.4'
N N 0.0061 0.0033 'International Tables Vol C Tables 4.2.6.8 and 6.1.1.4'

loop_
_geom_angle_atom_site_label_1
_geom_angle_atom_site_label_2
_geom_angle_atom_site_label_3
_geom_angle
_geom_angle_site_symmetry_1
_geom_angle_site_symmetry_3
_geom_angle_publ_flag
O8 Co1 O8 175.07(8) 2_655 . ?
O8 Co1 O10 92.73(6) 2_655 . ?
O8 Co1 O10 86.97(6) . . ?
O8 Co1 O10 86.97(6) 2_655 2_655 ?
O8 Co1 O10 92.73(6) . 2_655 ?
O10 Co1 O10 172.99(8) . 2_655 ?
O8 Co1 N2 92.47(4) 2_655 . ?
O8 Co1 N2 92.47(4) . . ?
O10 Co1 N2 93.50(4) . . ?
O10 Co1 N2 93.51(4) 2_655 . ?
O8 Co1 N1 87.53(4) 2_655 1_565 ?
O8 Co1 N1 87.53(4) . 1_565 ?
O10 Co1 N1 86.50(4) . 1_565 ?
O10 Co1 N1 86.49(4) 2_655 1_565 ?
N2 Co1 N1 180.0 . 1_565 ?
N3 O10 Co1 123.05(12) . . ?
C9 O8 Co1 124.77(13) . . ?
C9 O8 H8 108(3) . . ?
Co1 O8 H8 125(3) . . ?
C2 N1 C2 118.3(2) 2_655 . ?
C2 N1 Co1 120.83(10) 2_655 1_545 ?
C2 N1 Co1 120.83(10) . 1_545 ?
O12 N3 O11 119.16(19) . . ?
O12 N3 O10 120.34(17) . . ?
O11 N3 O10 120.49(17) . . ?
C7 N2 C7 119.3(2) 2_655 . ?
C7 N2 Co1 120.34(10) 2_655 . ?
C7 N2 Co1 120.34(10) . . ?
C3 C4 C3 116.3(2) . 2_655 ?
C3 C4 C5 121.87(10) . . ?
C3 C4 C5 121.88(10) 2_655 . ?
C6 C5 C6 116.7(2) 2_655 . ?
C6 C5 C4 121.63(10) 2_655 . ?
C6 C5 C4 121.64(10) . . ?
N2 C7 C6 121.62(17) . . ?
N2 C7 H7 119.2 . . ?
C6 C7 H7 119.2 . . ?
N1 C2 C3 122.11(17) . . ?
N1 C2 H2 118.9 . . ?
C3 C2 H2 118.9 . . ?
C7 C6 C5 120.35(17) . . ?
C7 C6 Br6 118.99(14) . . ?
C5 C6 Br6 120.65(12) . . ?
C2 C3 C4 120.58(17) . . ?
C2 C3 Br3 118.74(14) . . ?
C4 C3 Br3 120.67(13) . . ?
O8 C9 H9A 109.5 . . ?
O8 C9 H9B 109.5 . . ?
H9A C9 H9B 109.5 . . ?
O8 C9 H9C 109.5 . . ?
H9A C9 H9C 109.5 . . ?
H9B C9 H9C 109.5 . . ?

loop_
_geom_bond_atom_site_label_1
_geom_bond_atom_site_label_2
_geom_bond_distance
_geom_bond_site_symmetry_2
_geom_bond_publ_flag
Br6 C6 1.8834(18) . ?
Br3 C3 1.8822(18) . ?
Co1 O8 2.0741(15) 2_655 ?
Co1 O8 2.0742(15) . ?
Co1 O10 2.0978(14) . ?
Co1 O10 2.0979(14) 2_655 ?
Co1 N2 2.119(2) . ?
Co1 N1 2.200(2) 1_565 ?
O10 N3 1.263(2) . ?
O8 C9 1.432(3) . ?
O8 H8 0.74(3) . ?
N1 C2 1.342(2) 2_655 ?
N1 C2 1.342(2) . ?
N1 Co1 2.200(2) 1_545 ?
N3 O12 1.223(2) . ?
N3 O11 1.246(2) . ?
N2 C7 1.339(2) 2_655 ?
N2 C7 1.339(2) . ?
C4 C3 1.393(2) . ?
C4 C3 1.393(2) 2_655 ?
C4 C5 1.485(3) . ?
C5 C6 1.394(2) 2_655 ?
C5 C6 1.394(2) . ?
C7 C6 1.388(2) . ?
C7 H7 0.9500 . ?
C2 C3 1.389(2) . ?
C2 H2 0.9500 . ?
C9 H9A 0.9800 . ?
C9 H9B 0.9800 . ?
C9 H9C 0.9800 . ?
